data_7716633
loop_
_publ_author_name
'Temple, Siobhan R.'
'Tang, Jinkui'
'Tizzard, Graham J.'
'Mansikkam&#xe4;ki, Akseli'
'Layfield, Richard A.'

_publ_section_title
;
 Reduction of hexaazatrinaphthylenes by divalent lanthanocenes leads to
 ligand-based multiconfigurational properties.
;
_journal_issue 30
_journal_name_full 'Dalton transactions (Cambridge, England : 2003)'
_journal_page_first 12460
_journal_page_last 12464
_journal_paper_doi 10.1039/d4dt01835d
_journal_volume 53
_journal_year 2024
_chemical_formula_moiety 'C84 H102 N6 Yb3, C7 H8'
_chemical_formula_sum 'C91 H110 N6 Yb3'
_chemical_formula_weight 1806.96
_space_group_crystal_system orthorhombic
_space_group_IT_number 62
_space_group_name_Hall '-P 2ac 2n'
_space_group_name_H-M_alt 'P n m a'
_atom_sites_solution_hydrogens geom
_audit_creation_date 2024-04-30
_audit_creation_method
;
Olex2 1.3
(compiled 2020.11.12 svn.r5f609507 for OlexSys, GUI svn.r6408)
;
_audit_update_record
;
2024-05-01 deposited with the CCDC.	2024-07-12 downloaded from the CCDC.
;
_cell_angle_alpha 90
_cell_angle_beta 90
_cell_angle_gamma 90
_cell_formula_units_Z 4
_cell_length_a 17.65820(10)
_cell_length_b 23.6916(2)
_cell_length_c 18.15350(10)
_cell_measurement_reflns_used 19928
_cell_measurement_temperature 100.0(3)
_cell_measurement_theta_max 71.9750
_cell_measurement_theta_min 4.8550
_cell_volume 7594.54(9)
_computing_cell_refinement 'CrysAlisPro 1.171.41.95a (Rigaku OD, 2021)'
_computing_data_collection 'CrysAlisPro 1.171.41.95a (Rigaku OD, 2021)'
_computing_data_reduction 'CrysAlisPro 1.171.41.95a (Rigaku OD, 2021)'
_computing_molecular_graphics 'Olex2 1.3 (Dolomanov et al., 2009)'
_computing_publication_material 'Olex2 1.3 (Dolomanov et al., 2009)'
_computing_structure_refinement 'SHELXL 2018/3 (Sheldrick, 2015)'
_computing_structure_solution 'SHELXT 2014/5 (Sheldrick, 2014)'
_diffrn_ambient_temperature 100.15
_diffrn_detector_area_resol_mean 16.1033
_diffrn_detector_type Eos
_diffrn_measured_fraction_theta_full 0.998
_diffrn_measured_fraction_theta_max 0.986
_diffrn_measurement_details
;
List of Runs (angles in degrees, time in seconds):

  # Type    Start    End  Width  t~exp~   \w     \q     \k     \f   Frames
#--------------------------------------------------------------------------
  1  \w     -1.00 109.00   1.00   50.00    --   37.24  15.00 -23.00  110
  2  \w    -34.00  76.00   1.00   50.00    --   37.24 -15.00 166.00  110
  3  \w     69.00 178.00   1.00  150.00    --  106.94  15.00 -23.00  109
  4  \w     36.00 145.00   1.00  150.00    --  106.94 -15.00 166.00  109
  5  \w      1.00  87.00   1.00   50.00    --   37.24-125.00-150.00   86
  6  \w     39.00 134.00   1.00  150.00    --  106.94 -77.00  30.00   95
  7  \w     37.00 128.00   1.00  150.00    --  106.94 -30.00 -90.00   91
  8  \w     21.00 105.00   1.00   50.00    --   37.24  57.00-180.00   84
  9  \w      1.00  87.00   1.00   50.00    --   37.24-125.00  30.00   86
 10  \w     37.00  84.00   1.00  150.00    --  106.94-111.00-120.00   47
 11  \w     90.00 175.00   1.00  150.00    --  106.94  45.00-120.00   85
 12  \w     37.00  84.00   1.00  150.00    --  106.94-111.00 -30.00   47
;
_diffrn_measurement_device 'four-circle diffractometer'
_diffrn_measurement_device_type 'Xcalibur, Eos, Gemini ultra'
_diffrn_measurement_method '\w scans'
_diffrn_radiation_type CuK\a
_diffrn_radiation_wavelength 1.54184
_diffrn_reflns_av_R_equivalents 0.0542
_diffrn_reflns_av_unetI/netI 0.0408
_diffrn_reflns_Laue_measured_fraction_full 0.998
_diffrn_reflns_Laue_measured_fraction_max 0.986
_diffrn_reflns_limit_h_max 21
_diffrn_reflns_limit_h_min -21
_diffrn_reflns_limit_k_max 18
_diffrn_reflns_limit_k_min -28
_diffrn_reflns_limit_l_max 22
_diffrn_reflns_limit_l_min -22
_diffrn_reflns_number 37386
_diffrn_reflns_point_group_measured_fraction_full 0.998
_diffrn_reflns_point_group_measured_fraction_max 0.986
_diffrn_reflns_theta_full 67.684
_diffrn_reflns_theta_max 72.174
_diffrn_reflns_theta_min 3.492
_exptl_absorpt_coefficient_mu 6.968
_exptl_absorpt_correction_T_max 1.00000
_exptl_absorpt_correction_T_min 0.77650
_exptl_absorpt_correction_type multi-scan
_exptl_absorpt_process_details
;
CrysAlisPro 1.171.41.95a (Rigaku Oxford Diffraction, 2021)
Empirical absorption correction using spherical harmonics,
implemented in SCALE3 ABSPACK scaling algorithm.
;
_exptl_crystal_colour 'dark red'
_exptl_crystal_density_diffrn 1.580
_exptl_crystal_description block
_exptl_crystal_F_000 3632
_exptl_crystal_size_max 0.1
_exptl_crystal_size_mid 0.1
_exptl_crystal_size_min 0.05
_refine_diff_density_max 1.302
_refine_diff_density_min -1.850
_refine_diff_density_rms 0.173
_refine_ls_extinction_method none
_refine_ls_goodness_of_fit_ref 1.225
_refine_ls_hydrogen_treatment constr
_refine_ls_matrix_type full
_refine_ls_number_parameters 524
_refine_ls_number_reflns 7573
_refine_ls_number_restraints 236
_refine_ls_restrained_S_all 1.213
_refine_ls_R_factor_all 0.0521
_refine_ls_R_factor_gt 0.0465
_refine_ls_shift/su_max 0.002
_refine_ls_shift/su_mean 0.000
_refine_ls_structure_factor_coef Fsqd
_refine_ls_weighting_details 'w=1/[\s^2^(Fo^2^)+(0.0339P)^2^+54.0940P] where P=(Fo^2^+2Fc^2^)/3'
_refine_ls_weighting_scheme calc
_refine_ls_wR_factor_gt 0.1141
_refine_ls_wR_factor_ref 0.1166
_reflns_Friedel_coverage 0.000
_reflns_number_gt 6860
_reflns_number_total 7573
_reflns_threshold_expression 'I > 2\s(I)'
_cod_data_source_file d4dt01835d2.cif
_cod_data_source_block 1Yb_C7H8
_cod_depositor_comments 'Adding full bibliography for 7716633--7716636.cif.'
_cod_database_code 7716633
_shelx_shelxl_version_number 2018/3
_shelx_space_group_comment
;
The symmetry employed for this shelxl refinement is uniquely defined
by the following loop, which should always be used as a source of
symmetry information in preference to the above space-group names.
They are only intended as comments.
;
_olex2_refinement_description
;
1. Restrained distances
 C1A-C1B = C1A-C1E = C1B-C1C = C1C-C1D = C1D-C1E
 1.42 with sigma of 0.02
 C1A-C1J = C1E-C1F
 1.5 with sigma of 0.02
 C1B-C1I = C1C-C1H = C1D-C1G
 1.51 with sigma of 0.02
 C1A-C1C = C1A-C1D
 2.29 with sigma of 0.04
 C1A-C1I = C1A-C1F = C1B-C1H
 2.6 with sigma of 0.04
 C1B-C1D = C1C-C1E
 2.3 with sigma of 0.04
 C1C-C1G = C1D-C1F
 2.61 with sigma of 0.04
 C1A-C1B \\sim C1B-C1C \\sim C1C-C1D \\sim C1D-C1E \\sim C1E-C1A
 with sigma of 0.02
 C1A-C1C \\sim C1B-C1D \\sim C1C-C1E \\sim C1E-C1B \\sim C1A-C1D
 with sigma of 0.04
 C1A-C1J \\sim C1B-C1I \\sim C1C-C1H \\sim C1D-C1G \\sim C1E-C1F
 with sigma of 0.02
 C1J-C1B \\sim C1J-C1E \\sim C1I-C1A \\sim C1I-C1C \\sim C1H-C1B \\sim C1H-C1D
\\sim C1G-C1C \\sim C1G-C1E
 \\sim C1F-C1D \\sim C1F-C1A
 with sigma of 0.04
2. Restrained planarity
 C1A, C1B, C1C, C1D, C1E, C1F, C1G, C1H, C1I, C1J
 with sigma of 0.1
3. Uiso/Uaniso restraints and constraints
C1A \\sim C1B \\sim C1C \\sim C1D \\sim C1E \\sim C1F \\sim C1G \\sim C1H \\sim
C1I \\sim C1J: within 2A with sigma of 0.04 and sigma for terminal atoms of
0.08 within 2A
4. Rigid body (RIGU) restrains
 C1A, C1B, C1C, C1D, C1E, C1F, C1G, C1H, C1I, C1J
 with sigma for 1-2 distances of 0.004 and sigma for 1-3 distances of 0.004
5. Others
 Fixed Sof: H34A(0.5) H34B(0.5) H34C(0.5) H51A(0.5) H51B(0.5) H51C(0.5)
 C1A(0.5) C1B(0.5) C1C(0.5) C1D(0.5) C1E(0.5) C1F(0.5) H1FA(0.5) H1FB(0.5)
 H1FC(0.5) C1G(0.5) H1GA(0.5) H1GB(0.5) H1GC(0.5) C1H(0.5) H1HA(0.5) H1HB(0.5)
 H1HC(0.5) C1I(0.5) H1IA(0.5) H1IB(0.5) H1IC(0.5) C1J(0.5) H1JA(0.5) H1JB(0.5)
 H1JC(0.5)
6.a Aromatic/amide H refined with riding coordinates:
 C43(H43), C46(H46), C35(H35), C36(H36), C44(H44), C45(H45), C49(H49),
 C47(H47), C48(H48)
6.b Idealised Me refined as rotating group:
 C32(H32A,H32B,H32C), C33(H33A,H33B,H33C), C10(H10A,H10B,H10C), C20(H20A,H20B,
 H20C), C6(H6A,H6B,H6C), C16(H16A,H16B,H16C), C18(H18A,H18B,H18C), C34(H34A,
 H34B,H34C), C7(H7A,H7B,H7C), C8(H8A,H8B,H8C), C17(H17A,H17B,H17C), C19(H19A,
 H19B,H19C), C9(H9A,H9B,H9C), C51(H51A,H51B,H51C), C1F(H1FA,H1FB,H1FC),
 C1G(H1GA,H1GB,H1GC), C1H(H1HA,H1HB,H1HC), C1I(H1IA,H1IB,H1IC), C1J(H1JA,H1JB,
 H1JC)
;
_olex2_submission_special_instructions 'No special instructions were received'
_oxdiff_exptl_absorpt_empirical_details
;
Empirical correction (ABSPACK) includes:
- Absorption correction using spherical harmonics
- Frame scaling
;

loop_
_space_group_symop_operation_xyz
'x, y, z'
'-x+1/2, -y, z+1/2'
'-x, y+1/2, -z'
'x+1/2, -y+1/2, -z+1/2'
'-x, -y, -z'
'x-1/2, y, -z-1/2'
'x, -y-1/2, z'
'-x-1/2, y-1/2, z-1/2'

loop_
_atom_site_label
_atom_site_type_symbol
_atom_site_fract_x
_atom_site_fract_y
_atom_site_fract_z
_atom_site_U_iso_or_equiv
_atom_site_adp_type
_atom_site_occupancy
_atom_site_site_symmetry_order
_atom_site_calc_flag
_atom_site_refinement_flags_posn
_atom_site_refinement_flags_adp
_atom_site_refinement_flags_occupancy
_atom_site_disorder_assembly
_atom_site_disorder_group
Yb2 Yb 0.50309(2) 0.250000 0.38714(2) 0.01230(10) Uani 1 2 d S T P A .
Yb1 Yb 0.79653(2) 0.41008(2) 0.60135(2) 0.01462(9) Uani 1 1 d . . . . .
N3 N 0.5907(2) 0.3067(2) 0.4484(2) 0.0140(9) Uani 1 1 d . . . . .
N1 N 0.7015(2) 0.3676(2) 0.5324(3) 0.0155(9) Uani 1 1 d . . . . .
N2 N 0.8112(2) 0.3109(2) 0.6037(2) 0.0143(9) Uani 1 1 d . . . . .
C30 C 0.5160(3) 0.2017(2) 0.2563(3) 0.0161(11) Uani 1 1 d . . . . .
C41 C 0.5924(3) 0.3653(2) 0.4497(3) 0.0147(11) Uani 1 1 d . . . . .
C40 C 0.6452(3) 0.2805(2) 0.4885(3) 0.0117(11) Uani 1 1 d . . . . .
C43 C 0.6416(3) 0.4544(3) 0.4935(3) 0.0196(12) Uani 1 1 d . . . . .
H43 H 0.676485 0.474912 0.522917 0.024 Uiso 1 1 calc R U . . .
C39 C 0.7008(3) 0.3104(2) 0.5291(3) 0.0124(10) Uani 1 1 d . . . . .
C46 C 0.5391(3) 0.3958(3) 0.4082(3) 0.0183(12) Uani 1 1 d . . . . .
H46 H 0.503221 0.375959 0.379076 0.022 Uiso 1 1 calc R U . . .
C35 C 0.9840(3) 0.2787(3) 0.7101(3) 0.0262(14) Uani 1 1 d . . . . .
H35 H 1.023769 0.298659 0.733868 0.031 Uiso 1 1 calc R U . . .
C31 C 0.4709(4) 0.250000 0.2430(4) 0.0161(16) Uani 1 2 d S T P A .
C3 C 0.8887(3) 0.4905(3) 0.5520(4) 0.0241(13) Uani 1 1 d . . . . .
C42 C 0.6455(3) 0.3956(2) 0.4926(3) 0.0155(11) Uani 1 1 d . . . . .
C32 C 0.6591(3) 0.1828(3) 0.2860(4) 0.0268(14) Uani 1 1 d . . . . .
H32A H 0.683814 0.177427 0.238149 0.040 Uiso 1 1 calc R U . . .
H32B H 0.644119 0.146072 0.306016 0.040 Uiso 1 1 calc R U . . .
H32C H 0.694458 0.201209 0.320008 0.040 Uiso 1 1 calc R U . . .
C29 C 0.5896(3) 0.2195(2) 0.2764(3) 0.0179(12) Uani 1 1 d . . . . .
C36 C 0.9260(3) 0.3085(3) 0.6756(3) 0.0217(12) Uani 1 1 d . . . . .
H36 H 0.926224 0.348584 0.676506 0.026 Uiso 1 1 calc R U . . .
C11 C 0.7258(3) 0.3853(3) 0.7248(3) 0.0208(12) Uani 1 1 d . . . . .
C1 C 0.9098(3) 0.4001(3) 0.5099(3) 0.0206(12) Uani 1 1 d . . . . .
C37 C 0.8670(3) 0.2796(3) 0.6392(3) 0.0158(11) Uani 1 1 d . . . . .
C44 C 0.5884(3) 0.4837(3) 0.4527(3) 0.0217(12) Uani 1 1 d . . . . .
H44 H 0.586645 0.523745 0.454635 0.026 Uiso 1 1 calc R U . . .
C38 C 0.7581(3) 0.2798(2) 0.5673(3) 0.0135(11) Uani 1 1 d . . . . .
C5 C 0.8508(3) 0.4255(3) 0.4670(3) 0.0208(13) Uani 1 1 d . . . . .
C33 C 0.4935(4) 0.1422(3) 0.2354(3) 0.0238(13) Uani 1 1 d . . . . .
H33A H 0.532311 0.115718 0.252513 0.036 Uiso 1 1 calc R U . . .
H33B H 0.488644 0.139458 0.181750 0.036 Uiso 1 1 calc R U . . .
H33C H 0.444871 0.132882 0.258462 0.036 Uiso 1 1 calc R U . . .
C45 C 0.5377(3) 0.4540(3) 0.4090(3) 0.0226(13) Uani 1 1 d . . . . .
H45 H 0.501938 0.473829 0.379655 0.027 Uiso 1 1 calc R U . . .
C4 C 0.8381(3) 0.4805(3) 0.4934(4) 0.0246(13) Uani 1 1 d . . . . .
C13 C 0.7879(4) 0.4701(3) 0.7238(4) 0.0266(14) Uani 1 1 d . . . . .
C15 C 0.6790(3) 0.4255(3) 0.6897(3) 0.0219(13) Uani 1 1 d . . . . .
C14 C 0.7182(3) 0.4775(3) 0.6874(3) 0.0234(13) Uani 1 1 d . . . . .
C10 C 0.8146(4) 0.3987(3) 0.4003(3) 0.0281(14) Uani 1 1 d . . . . .
H10A H 0.810445 0.357880 0.407922 0.042 Uiso 1 1 calc R U . . .
H10B H 0.845765 0.406167 0.356739 0.042 Uiso 1 1 calc R U . . .
H10C H 0.763943 0.414714 0.392967 0.042 Uiso 1 1 calc R U . . .
C2 C 0.9330(3) 0.4413(3) 0.5623(3) 0.0241(13) Uani 1 1 d . . . . .
C20 C 0.5975(3) 0.4146(3) 0.6678(4) 0.0280(14) Uani 1 1 d . . . . .
H20A H 0.581596 0.442654 0.631360 0.042 Uiso 1 1 calc R U . . .
H20B H 0.565009 0.417269 0.711444 0.042 Uiso 1 1 calc R U . . .
H20C H 0.593180 0.376676 0.646529 0.042 Uiso 1 1 calc R U . . .
C12 C 0.7933(3) 0.4136(3) 0.7470(3) 0.0253(13) Uani 1 1 d . . . . .
C6 C 0.9457(4) 0.3442(3) 0.4928(4) 0.0270(14) Uani 1 1 d . . . . .
H6A H 0.979605 0.333480 0.533126 0.040 Uiso 1 1 calc R U . . .
H6B H 0.974672 0.347226 0.446949 0.040 Uiso 1 1 calc R U . . .
H6C H 0.906127 0.315536 0.487142 0.040 Uiso 1 1 calc R U . . .
C16 C 0.7032(4) 0.3254(3) 0.7424(4) 0.0296(14) Uani 1 1 d . . . . .
H16A H 0.674675 0.309551 0.700940 0.044 Uiso 1 1 calc R U . . .
H16B H 0.671527 0.324960 0.786717 0.044 Uiso 1 1 calc R U . . .
H16C H 0.748750 0.302647 0.750925 0.044 Uiso 1 1 calc R U . . .
C18 C 0.8397(4) 0.5168(3) 0.7502(4) 0.0361(17) Uani 1 1 d . . . . .
H18A H 0.892550 0.504539 0.745748 0.054 Uiso 1 1 calc R U . . .
H18B H 0.828471 0.525460 0.801791 0.054 Uiso 1 1 calc R U . . .
H18C H 0.831746 0.550588 0.720024 0.054 Uiso 1 1 calc R U . . .
C34 C 0.3960(5) 0.250000 0.2043(5) 0.0250(19) Uani 1 2 d S T P . .
H34A H 0.403781 0.242789 0.151716 0.037 Uiso 0.5 1 calc R U P A .
H34B H 0.371553 0.286798 0.210791 0.037 Uiso 0.5 1 calc R U P . .
H34C H 0.363698 0.220414 0.225190 0.037 Uiso 0.5 1 calc R U P . .
C7 C 1.0017(4) 0.4387(3) 0.6123(4) 0.0334(16) Uani 1 1 d . . . . .
H7A H 0.986352 0.446945 0.663024 0.050 Uiso 1 1 calc R U . . .
H7B H 1.039196 0.466528 0.596121 0.050 Uiso 1 1 calc R U . . .
H7C H 1.023939 0.400802 0.610031 0.050 Uiso 1 1 calc R U . . .
C8 C 0.9062(4) 0.5477(3) 0.5830(4) 0.0386(18) Uani 1 1 d . . . . .
H8A H 0.858805 0.566976 0.595666 0.058 Uiso 1 1 calc R U . . .
H8B H 0.933756 0.570017 0.546266 0.058 Uiso 1 1 calc R U . . .
H8C H 0.937357 0.543596 0.627323 0.058 Uiso 1 1 calc R U . . .
C17 C 0.8520(4) 0.3917(3) 0.8000(4) 0.0337(16) Uani 1 1 d . . . . .
H17A H 0.853274 0.350343 0.797698 0.050 Uiso 1 1 calc R U . . .
H17B H 0.839087 0.403611 0.850122 0.050 Uiso 1 1 calc R U . . .
H17C H 0.901834 0.406744 0.786643 0.050 Uiso 1 1 calc R U . . .
C19 C 0.6858(4) 0.5333(3) 0.6640(4) 0.0320(15) Uani 1 1 d . . . . .
H19A H 0.725144 0.555609 0.639338 0.048 Uiso 1 1 calc R U . . .
H19B H 0.667550 0.553810 0.707363 0.048 Uiso 1 1 calc R U . . .
H19C H 0.643637 0.526978 0.629876 0.048 Uiso 1 1 calc R U . . .
C9 C 0.7928(4) 0.5271(3) 0.4556(4) 0.0346(16) Uani 1 1 d . . . . .
H9A H 0.759646 0.510383 0.418221 0.052 Uiso 1 1 calc R U . . .
H9B H 0.827646 0.553755 0.432089 0.052 Uiso 1 1 calc R U . . .
H9C H 0.762071 0.546966 0.492291 0.052 Uiso 1 1 calc R U . . .
C49 C 0.6682(4) 0.1997(3) -0.0049(4) 0.0387(18) Uani 1 1 d . . . . .
H49 H 0.649347 0.164905 0.013493 0.046 Uiso 1 1 calc R U . . .
C47 C 0.7481(6) 0.250000 -0.0880(6) 0.048(3) Uani 1 2 d S T P . .
H47 H 0.785388 0.250000 -0.125799 0.057 Uiso 1 2 calc R U P . .
C50 C 0.6422(5) 0.250000 0.0246(5) 0.035(2) Uani 1 2 d S T P . .
C48 C 0.7206(5) 0.1997(4) -0.0602(5) 0.046(2) Uani 1 1 d . . . . .
H48 H 0.738353 0.164912 -0.079627 0.055 Uiso 1 1 calc R U . . .
C51 C 0.5895(8) 0.250000 0.0876(7) 0.071(5) Uani 1 2 d S T P . .
H51A H 0.537838 0.243162 0.069899 0.106 Uiso 0.5 1 calc R U P . .
H51B H 0.591606 0.286670 0.112466 0.106 Uiso 0.5 1 calc R U P . .
H51C H 0.603930 0.220168 0.122222 0.106 Uiso 0.5 1 calc R U P . .
C1A C 0.3581(8) 0.2254(5) 0.4126(7) 0.022(3) Uani 0.5 1 d D U P A -1
C1B C 0.3981(6) 0.1972(5) 0.4688(6) 0.020(3) Uani 0.5 1 d D U P A -1
C1C C 0.4318(5) 0.2377(4) 0.5147(5) 0.022(3) Uani 0.5 1 d D U P A -1
C1D C 0.4136(8) 0.2921(4) 0.4867(7) 0.024(3) Uani 0.5 1 d D U P A -1
C1E C 0.3711(9) 0.2841(5) 0.4210(7) 0.021(3) Uani 0.5 1 d D U P A -1
C1F C 0.3305(9) 0.3307(7) 0.3806(9) 0.047(5) Uani 0.5 1 d D U P A -1
H1FA H 0.361330 0.365131 0.381881 0.070 Uiso 0.5 1 calc R U P A -1
H1FB H 0.281622 0.337985 0.404351 0.070 Uiso 0.5 1 calc R U P A -1
H1FC H 0.322168 0.319426 0.329323 0.070 Uiso 0.5 1 calc R U P A -1
C1G C 0.4255(10) 0.3469(6) 0.5277(9) 0.051(5) Uani 0.5 1 d D U P A -1
H1GA H 0.475269 0.346534 0.551482 0.076 Uiso 0.5 1 calc R U P A -1
H1GB H 0.385966 0.351279 0.565163 0.076 Uiso 0.5 1 calc R U P A -1
H1GC H 0.422861 0.378527 0.492922 0.076 Uiso 0.5 1 calc R U P A -1
C1H C 0.4748(7) 0.2281(7) 0.5854(6) 0.044(4) Uani 0.5 1 d D U P A -1
H1HA H 0.488018 0.188012 0.589604 0.065 Uiso 0.5 1 calc R U P A -1
H1HB H 0.443121 0.239078 0.627322 0.065 Uiso 0.5 1 calc R U P A -1
H1HC H 0.521148 0.250793 0.585166 0.065 Uiso 0.5 1 calc R U P A -1
C1I C 0.3906(8) 0.1350(5) 0.4859(8) 0.032(3) Uani 0.5 1 d D U P A -1
H1IA H 0.344787 0.128632 0.515146 0.048 Uiso 0.5 1 calc R U P A -1
H1IB H 0.435018 0.122402 0.513805 0.048 Uiso 0.5 1 calc R U P A -1
H1IC H 0.387252 0.113633 0.439767 0.048 Uiso 0.5 1 calc R U P A -1
C1J C 0.3067(9) 0.1978(8) 0.3572(8) 0.044(5) Uani 0.5 1 d D U P A -1
H1JA H 0.335657 0.170564 0.327978 0.066 Uiso 0.5 1 calc R U P A -1
H1JB H 0.285322 0.226676 0.324576 0.066 Uiso 0.5 1 calc R U P A -1
H1JC H 0.265593 0.178264 0.382983 0.066 Uiso 0.5 1 calc R U P A -1

loop_
_atom_site_aniso_label
_atom_site_aniso_U_11
_atom_site_aniso_U_22
_atom_site_aniso_U_33
_atom_site_aniso_U_23
_atom_site_aniso_U_13
_atom_site_aniso_U_12
Yb2 0.00853(18) 0.0121(2) 0.01631(19) 0.000 -0.00208(14) 0.000
Yb1 0.01343(14) 0.01014(15) 0.02029(15) -0.00350(12) 0.00086(10) -0.00501(11)
N3 0.011(2) 0.012(2) 0.019(2) 0.0008(19) -0.0026(17) 0.0006(18)
N1 0.012(2) 0.014(2) 0.021(2) -0.002(2) -0.0023(17) -0.0042(18)
N2 0.0093(19) 0.014(2) 0.020(2) -0.003(2) -0.0033(17) -0.0025(18)
C30 0.017(3) 0.010(3) 0.022(3) 0.002(2) 0.002(2) 0.000(2)
C41 0.014(2) 0.010(3) 0.020(3) 0.003(2) 0.002(2) 0.004(2)
C40 0.005(2) 0.012(3) 0.017(2) 0.000(2) -0.0024(18) 0.000(2)
C43 0.020(3) 0.011(3) 0.027(3) 0.001(2) 0.005(2) -0.001(2)
C39 0.009(2) 0.009(2) 0.020(2) -0.002(2) -0.0012(19) -0.002(2)
C46 0.016(3) 0.018(3) 0.022(3) -0.001(2) -0.002(2) 0.004(2)
C35 0.013(3) 0.036(4) 0.030(3) -0.002(3) -0.011(2) -0.006(3)
C31 0.016(4) 0.012(4) 0.020(4) 0.000 -0.001(3) 0.000
C3 0.023(3) 0.019(3) 0.030(3) -0.005(3) 0.010(2) -0.007(2)
C42 0.014(2) 0.009(3) 0.024(3) 0.002(2) 0.005(2) 0.001(2)
C32 0.019(3) 0.033(4) 0.028(3) 0.002(3) 0.004(2) 0.009(3)
C29 0.017(3) 0.017(3) 0.019(3) 0.002(2) 0.002(2) 0.003(2)
C36 0.015(3) 0.024(3) 0.026(3) 0.000(3) -0.005(2) -0.005(2)
C11 0.025(3) 0.016(3) 0.022(3) -0.004(3) 0.004(2) -0.002(2)
C1 0.015(3) 0.023(3) 0.024(3) 0.002(3) 0.001(2) -0.003(2)
C37 0.010(2) 0.021(3) 0.016(2) 0.000(2) -0.0013(19) -0.001(2)
C44 0.027(3) 0.011(3) 0.027(3) 0.003(2) 0.006(2) 0.004(2)
C38 0.011(2) 0.012(3) 0.018(3) 0.001(2) -0.0007(19) 0.000(2)
C5 0.015(3) 0.023(3) 0.025(3) 0.002(3) 0.002(2) -0.007(2)
C33 0.034(3) 0.016(3) 0.022(3) -0.008(2) -0.001(2) 0.000(3)
C45 0.024(3) 0.017(3) 0.027(3) 0.003(3) 0.001(2) 0.007(2)
C4 0.018(3) 0.024(3) 0.032(3) 0.002(3) 0.004(2) -0.005(2)
C13 0.026(3) 0.025(3) 0.029(3) -0.006(3) 0.001(3) -0.008(3)
C15 0.023(3) 0.019(3) 0.024(3) -0.001(3) 0.005(2) -0.002(2)
C14 0.027(3) 0.018(3) 0.025(3) -0.004(3) 0.005(2) -0.001(3)
C10 0.023(3) 0.038(4) 0.023(3) -0.005(3) -0.001(2) -0.004(3)
C2 0.018(3) 0.026(4) 0.028(3) -0.003(3) -0.002(2) -0.009(3)
C20 0.023(3) 0.028(4) 0.033(3) 0.000(3) 0.006(3) 0.000(3)
C12 0.023(3) 0.029(4) 0.024(3) -0.004(3) 0.000(2) 0.003(3)
C6 0.023(3) 0.031(4) 0.027(3) -0.001(3) 0.006(2) 0.003(3)
C16 0.029(3) 0.026(4) 0.034(3) 0.007(3) 0.006(3) -0.001(3)
C18 0.046(4) 0.032(4) 0.030(3) -0.016(3) 0.001(3) -0.013(3)
C34 0.019(4) 0.036(6) 0.019(4) 0.000 -0.007(3) 0.000
C7 0.027(3) 0.037(4) 0.036(3) -0.001(3) -0.002(3) -0.012(3)
C8 0.045(4) 0.026(4) 0.044(4) -0.009(3) 0.016(3) -0.022(3)
C17 0.034(4) 0.043(5) 0.023(3) -0.004(3) -0.008(3) -0.001(3)
C19 0.044(4) 0.014(3) 0.038(4) -0.005(3) 0.010(3) 0.004(3)
C9 0.028(3) 0.024(4) 0.052(4) 0.016(3) 0.010(3) 0.001(3)
C49 0.037(4) 0.034(5) 0.045(4) 0.004(4) -0.007(3) -0.001(3)
C47 0.037(6) 0.080(10) 0.026(5) 0.000 0.007(4) 0.000
C50 0.018(4) 0.055(7) 0.031(5) 0.000 -0.002(4) 0.000
C48 0.049(5) 0.045(5) 0.043(4) -0.005(4) 0.001(4) 0.010(4)
C51 0.048(7) 0.117(15) 0.047(7) 0.000 0.007(6) 0.000
C1A 0.015(7) 0.024(5) 0.028(6) -0.004(5) -0.005(5) -0.001(5)
C1B 0.009(6) 0.018(5) 0.032(6) 0.003(5) 0.002(4) -0.004(4)
C1C 0.012(4) 0.031(8) 0.022(4) 0.000(4) 0.001(3) -0.004(4)
C1D 0.021(7) 0.021(6) 0.030(6) -0.006(5) 0.009(5) -0.005(5)
C1E 0.010(6) 0.018(5) 0.035(7) 0.005(5) 0.007(5) -0.001(5)
C1F 0.032(9) 0.057(11) 0.051(10) 0.027(9) 0.023(7) 0.021(8)
C1G 0.058(11) 0.036(8) 0.057(10) -0.025(8) 0.034(9) -0.027(8)
C1H 0.032(6) 0.077(13) 0.021(5) 0.008(6) -0.003(5) -0.009(7)
C1I 0.030(7) 0.021(6) 0.045(8) 0.012(6) 0.020(6) -0.004(5)
C1J 0.026(8) 0.073(13) 0.033(8) -0.010(8) -0.001(6) -0.028(8)

loop_
_atom_type_symbol
_atom_type_description
_atom_type_scat_dispersion_real
_atom_type_scat_dispersion_imag
_atom_type_scat_source
C C 0.0181 0.0091 'International Tables Vol C Tables 4.2.6.8 and 6.1.1.4'
H H 0.0000 0.0000 'International Tables Vol C Tables 4.2.6.8 and 6.1.1.4'
N N 0.0311 0.0180 'International Tables Vol C Tables 4.2.6.8 and 6.1.1.4'
Yb Yb -7.2108 4.4329 'International Tables Vol C Tables 4.2.6.8 and 6.1.1.4'

loop_
_geom_angle_atom_site_label_1
_geom_angle_atom_site_label_2
_geom_angle_atom_site_label_3
_geom_angle
_geom_angle_site_symmetry_1
_geom_angle_site_symmetry_3
_geom_angle_publ_flag
N3 Yb2 N3 70.4(2) 7_565 . ?
N3 Yb2 C30 97.00(17) 7_565 . ?
N3 Yb2 C30 128.32(16) 7_565 7_565 ?
N3 Yb2 C30 128.31(16) . . ?
N3 Yb2 C30 97.00(17) . 7_565 ?
N3 Yb2 C40 22.12(15) . . ?
N3 Yb2 C40 48.28(15) . 7_565 ?
N3 Yb2 C40 48.28(15) 7_565 . ?
N3 Yb2 C40 22.12(15) 7_565 7_565 ?
N3 Yb2 C31 127.37(16) . . ?
N3 Yb2 C31 127.37(16) 7_565 . ?
N3 Yb2 C29 79.68(17) . 7_565 ?
N3 Yb2 C29 97.91(17) . . ?
N3 Yb2 C29 97.92(17) 7_565 7_565 ?
N3 Yb2 C29 79.68(17) 7_565 . ?
N3 Yb2 C1A 132.9(3) . . ?
N3 Yb2 C1A 115.4(3) 7_565 . ?
N3 Yb2 C1B 85.8(3) 7_565 . ?
N3 Yb2 C1B 117.6(2) . . ?
N3 Yb2 C1C 87.8(2) . . ?
N3 Yb2 C1C 80.5(2) 7_565 . ?
N3 Yb2 C1D 107.0(3) 7_565 . ?
N3 Yb2 C1D 81.4(3) . . ?
N3 Yb2 C1E 132.6(3) 7_565 . ?
N3 Yb2 C1E 108.0(3) . . ?
C30 Yb2 C30 51.2(2) 7_565 . ?
C30 Yb2 C40 110.59(15) . 7_565 ?
C30 Yb2 C40 123.18(15) . . ?
C30 Yb2 C40 123.18(15) 7_565 7_565 ?
C30 Yb2 C40 110.59(15) 7_565 . ?
C30 Yb2 C31 30.81(15) 7_565 . ?
C30 Yb2 C31 30.81(15) . . ?
C30 Yb2 C1A 98.3(3) . . ?
C30 Yb2 C1A 109.4(3) 7_565 . ?
C30 Yb2 C1B 110.7(3) . . ?
C30 Yb2 C1B 139.2(2) 7_565 . ?
C30 Yb2 C1C 141.0(2) . . ?
C30 Yb2 C1C 150.7(2) 7_565 . ?
C40 Yb2 C40 26.16(19) 7_565 . ?
C31 Yb2 C40 136.88(18) . . ?
C31 Yb2 C40 136.88(18) . 7_565 ?
C31 Yb2 C1B 113.1(3) . . ?
C29 Yb2 C30 51.78(17) 7_565 . ?
C29 Yb2 C30 31.10(17) 7_565 7_565 ?
C29 Yb2 C30 51.78(17) . 7_565 ?
C29 Yb2 C30 31.10(17) . . ?
C29 Yb2 C40 85.54(15) 7_565 . ?
C29 Yb2 C40 92.67(15) . . ?
C29 Yb2 C40 85.54(15) . 7_565 ?
C29 Yb2 C40 92.67(15) 7_565 7_565 ?
C29 Yb2 C31 51.3(2) . . ?
C29 Yb2 C31 51.3(2) 7_565 . ?
C29 Yb2 C29 31.9(3) 7_565 . ?
C29 Yb2 C1A 129.1(3) . . ?
C29 Yb2 C1A 138.7(3) 7_565 . ?
C29 Yb2 C1B 162.3(3) 7_565 . ?
C29 Yb2 C1B 134.1(3) . . ?
C29 Yb2 C1C 167.1(2) 7_565 . ?
C29 Yb2 C1C 156.1(2) . . ?
C1A Yb2 C40 127.2(3) . 7_565 ?
C1A Yb2 C40 134.7(3) . . ?
C1A Yb2 C31 88.0(3) . . ?
C1A Yb2 C1B 30.6(2) . . ?
C1B Yb2 C40 96.8(2) . 7_565 ?
C1B Yb2 C40 109.3(2) . . ?
C1C Yb2 C40 84.0(2) . . ?
C1C Yb2 C40 81.1(2) . 7_565 ?
C1C Yb2 C31 138.8(2) . . ?
C1C Yb2 C1A 50.8(3) . . ?
C1C Yb2 C1B 30.5(2) . . ?
C1D Yb2 C30 120.7(3) . 7_565 ?
C1D Yb2 C30 147.4(3) . . ?
C1D Yb2 C40 89.4(3) . . ?
C1D Yb2 C40 99.4(3) . 7_565 ?
C1D Yb2 C31 123.4(3) . . ?
C1D Yb2 C29 172.4(3) . . ?
C1D Yb2 C29 141.3(3) . 7_565 ?
C1D Yb2 C1A 51.6(3) . . ?
C1D Yb2 C1B 51.3(3) . . ?
C1D Yb2 C1C 31.4(2) . . ?
C1E Yb2 C30 115.7(3) . . ?
C1E Yb2 C30 99.1(3) . 7_565 ?
C1E Yb2 C40 130.7(3) . 7_565 ?
C1E Yb2 C40 120.6(3) . . ?
C1E Yb2 C31 92.4(3) . . ?
C1E Yb2 C29 129.1(3) . 7_565 ?
C1E Yb2 C29 143.7(3) . . ?
C1E Yb2 C1A 31.5(2) . . ?
C1E Yb2 C1B 51.8(3) . . ?
C1E Yb2 C1C 52.3(3) . . ?
C1E Yb2 C1D 32.1(3) . . ?
N1 Yb1 N2 70.05(16) . . ?
N1 Yb1 C3 124.78(18) . . ?
N1 Yb1 C11 91.12(17) . . ?
N1 Yb1 C1 99.91(17) . . ?
N1 Yb1 C5 79.92(17) . . ?
N1 Yb1 C4 94.22(18) . . ?
N1 Yb1 C13 130.13(18) . . ?
N1 Yb1 C15 79.59(18) . . ?
N1 Yb1 C14 101.73(18) . . ?
N1 Yb1 C2 129.90(18) . . ?
N1 Yb1 C12 122.46(18) . . ?
N2 Yb1 C3 130.60(18) . . ?
N2 Yb1 C11 79.33(17) . . ?
N2 Yb1 C1 80.69(18) . . ?
N2 Yb1 C5 96.58(18) . . ?
N2 Yb1 C4 127.09(18) . . ?
N2 Yb1 C13 121.72(19) . . ?
N2 Yb1 C15 102.20(18) . . ?
N2 Yb1 C14 130.61(18) . . ?
N2 Yb1 C2 100.67(19) . . ?
N2 Yb1 C12 90.89(19) . . ?
C3 Yb1 C4 30.61(19) . . ?
C11 Yb1 C3 137.42(19) . . ?
C11 Yb1 C5 171.00(18) . . ?
C11 Yb1 C4 153.2(2) . . ?
C11 Yb1 C13 51.43(19) . . ?
C11 Yb1 C15 31.01(19) . . ?
C11 Yb1 C12 31.35(19) . . ?
C1 Yb1 C3 51.8(2) . . ?
C1 Yb1 C11 152.28(19) . . ?
C1 Yb1 C5 31.62(18) . . ?
C1 Yb1 C4 51.71(19) . . ?
C1 Yb1 C13 128.86(19) . . ?
C1 Yb1 C15 176.6(2) . . ?
C1 Yb1 C14 146.7(2) . . ?
C1 Yb1 C2 31.58(19) . . ?
C1 Yb1 C12 130.91(18) . . ?
C5 Yb1 C3 50.88(19) . . ?
C5 Yb1 C4 30.6(2) . . ?
C5 Yb1 C15 145.41(19) . . ?
C13 Yb1 C3 86.2(2) . . ?
C13 Yb1 C5 136.2(2) . . ?
C13 Yb1 C4 107.2(2) . . ?
C13 Yb1 C15 51.08(19) . . ?
C13 Yb1 C12 30.9(2) . . ?
C15 Yb1 C3 125.8(2) . . ?
C15 Yb1 C4 124.9(2) . . ?
C14 Yb1 C3 95.0(2) . . ?
C14 Yb1 C11 51.6(2) . . ?
C14 Yb1 C5 130.9(2) . . ?
C14 Yb1 C4 101.6(2) . . ?
C14 Yb1 C13 31.0(2) . . ?
C14 Yb1 C15 31.12(19) . . ?
C14 Yb1 C12 51.3(2) . . ?
C2 Yb1 C3 31.1(2) . . ?
C2 Yb1 C11 136.90(19) . . ?
C2 Yb1 C5 51.53(18) . . ?
C2 Yb1 C4 51.19(19) . . ?
C2 Yb1 C13 97.4(2) . . ?
C2 Yb1 C15 147.8(2) . . ?
C2 Yb1 C14 118.3(2) . . ?
C2 Yb1 C12 106.33(19) . . ?
C12 Yb1 C3 109.1(2) . . ?
C12 Yb1 C5 157.58(19) . . ?
C12 Yb1 C4 135.9(2) . . ?
C12 Yb1 C15 51.22(19) . . ?
C41 N3 Yb2 126.8(3) . . ?
C40 N3 Yb2 117.6(4) . . ?
C40 N3 C41 115.6(5) . . ?
C39 N1 Yb1 117.6(3) . . ?
C39 N1 C42 116.5(5) . . ?
C42 N1 Yb1 126.0(4) . . ?
C37 N2 Yb1 128.0(4) . . ?
C38 N2 Yb1 117.0(4) . . ?
C38 N2 C37 115.1(5) . . ?
C31 C30 Yb2 75.8(4) . . ?
C31 C30 C33 124.2(5) . . ?
C29 C30 Yb2 73.6(3) . . ?
C29 C30 C31 108.7(5) . . ?
C29 C30 C33 125.7(5) . . ?
C33 C30 Yb2 127.2(4) . . ?
N3 C41 C46 119.4(5) . . ?
N3 C41 C42 122.1(5) . . ?
C46 C41 C42 118.5(5) . . ?
N3 C40 Yb2 40.3(3) . . ?
N3 C40 C40 117.2(3) . 7_565 ?
N3 C40 C39 122.8(5) . . ?
C40 C40 Yb2 76.92(10) 7_565 . ?
C39 C40 Yb2 163.1(4) . . ?
C39 C40 C40 120.0(3) . 7_565 ?
C42 C43 H43 119.0 . . ?
C44 C43 H43 119.0 . . ?
C44 C43 C42 122.0(6) . . ?
N1 C39 Yb1 40.3(2) . . ?
N1 C39 C40 121.9(5) . . ?
N1 C39 C38 118.7(5) . . ?
C40 C39 Yb1 162.2(4) . . ?
C40 C39 C38 119.3(5) . . ?
C38 C39 Yb1 78.5(3) . . ?
C41 C46 H46 119.3 . . ?
C45 C46 C41 121.4(6) . . ?
C45 C46 H46 119.3 . . ?
C35 C35 H35 119.8 7_565 . ?
C35 C35 C36 120.4(4) 7_565 . ?
C36 C35 H35 119.8 . . ?
C30 C31 Yb2 73.3(4) . . ?
C30 C31 Yb2 73.3(4) 7_565 . ?
C30 C31 C30 107.9(7) 7_565 . ?
C30 C31 C34 125.3(4) 7_565 . ?
C30 C31 C34 125.3(4) . . ?
C34 C31 Yb2 130.2(5) . . ?
C4 C3 Yb1 75.3(4) . . ?
C4 C3 C2 108.2(6) . . ?
C4 C3 C8 124.4(7) . . ?
C2 C3 Yb1 72.8(3) . . ?
C2 C3 C8 125.5(6) . . ?
C8 C3 Yb1 130.2(4) . . ?
N1 C42 C41 121.0(5) . . ?
N1 C42 C43 120.3(5) . . ?
C43 C42 C41 118.7(5) . . ?
H32A C32 H32B 109.5 . . ?
H32A C32 H32C 109.5 . . ?
H32B C32 H32C 109.5 . . ?
C29 C32 H32A 109.5 . . ?
C29 C32 H32B 109.5 . . ?
C29 C32 H32C 109.5 . . ?
C30 C29 Yb2 75.3(3) . . ?
C30 C29 C32 127.1(6) . . ?
C30 C29 C29 107.4(3) . 7_565 ?
C32 C29 Yb2 122.8(4) . . ?
C29 C29 Yb2 74.04(13) 7_565 . ?
C29 C29 C32 125.0(4) 7_565 . ?
C35 C36 H36 119.7 . . ?
C35 C36 C37 120.5(6) . . ?
C37 C36 H36 119.7 . . ?
C15 C11 Yb1 75.1(3) . . ?
C15 C11 C12 107.5(6) . . ?
C15 C11 C16 125.1(6) . . ?
C12 C11 Yb1 74.8(3) . . ?
C12 C11 C16 127.1(6) . . ?
C16 C11 Yb1 121.0(4) . . ?
C5 C1 Yb1 75.6(3) . . ?
C5 C1 C6 124.4(6) . . ?
C2 C1 Yb1 74.6(3) . . ?
C2 C1 C5 106.6(6) . . ?
C2 C1 C6 128.4(6) . . ?
C6 C1 Yb1 122.4(4) . . ?
N2 C37 C36 118.8(6) . . ?
N2 C37 C37 122.2(3) . 7_565 ?
C37 C37 C36 119.0(4) 7_565 . ?
C43 C44 H44 120.3 . . ?
C43 C44 C45 119.3(6) . . ?
C45 C44 H44 120.3 . . ?
N2 C38 C39 116.7(5) . . ?
N2 C38 C38 122.7(3) . 7_565 ?
C38 C38 C39 120.6(3) 7_565 . ?
C1 C5 Yb1 72.8(3) . . ?
C1 C5 C10 124.6(6) . . ?
C4 C5 Yb1 75.9(4) . . ?
C4 C5 C1 108.7(5) . . ?
C4 C5 C10 126.5(6) . . ?
C10 C5 Yb1 121.8(4) . . ?
C30 C33 H33A 109.5 . . ?
C30 C33 H33B 109.5 . . ?
C30 C33 H33C 109.5 . . ?
H33A C33 H33B 109.5 . . ?
H33A C33 H33C 109.5 . . ?
H33B C33 H33C 109.5 . . ?
C46 C45 C44 120.0(6) . . ?
C46 C45 H45 120.0 . . ?
C44 C45 H45 120.0 . . ?
C3 C4 Yb1 74.1(4) . . ?
C3 C4 C9 123.4(6) . . ?
C5 C4 Yb1 73.4(4) . . ?
C5 C4 C3 108.1(6) . . ?
C5 C4 C9 126.9(6) . . ?
C9 C4 Yb1 129.5(4) . . ?
C14 C13 Yb1 73.9(4) . . ?
C14 C13 C18 125.9(7) . . ?
C12 C13 Yb1 74.7(4) . . ?
C12 C13 C14 108.5(6) . . ?
C12 C13 C18 124.0(6) . . ?
C18 C13 Yb1 128.7(4) . . ?
C11 C15 Yb1 73.9(3) . . ?
C11 C15 C14 108.3(5) . . ?
C11 C15 C20 124.0(6) . . ?
C14 C15 Yb1 73.7(3) . . ?
C14 C15 C20 127.3(6) . . ?
C20 C15 Yb1 124.2(4) . . ?
C13 C14 Yb1 75.1(4) . . ?
C13 C14 C15 107.8(6) . . ?
C13 C14 C19 125.1(6) . . ?
C15 C14 Yb1 75.2(4) . . ?
C15 C14 C19 126.1(6) . . ?
C19 C14 Yb1 124.5(4) . . ?
C5 C10 H10A 109.5 . . ?
C5 C10 H10B 109.5 . . ?
C5 C10 H10C 109.5 . . ?
H10A C10 H10B 109.5 . . ?
H10A C10 H10C 109.5 . . ?
H10B C10 H10C 109.5 . . ?
C3 C2 Yb1 76.1(3) . . ?
C3 C2 C1 108.5(5) . . ?
C3 C2 C7 123.7(6) . . ?
C1 C2 Yb1 73.8(3) . . ?
C1 C2 C7 127.1(6) . . ?
C7 C2 Yb1 124.2(4) . . ?
C15 C20 H20A 109.5 . . ?
C15 C20 H20B 109.5 . . ?
C15 C20 H20C 109.5 . . ?
H20A C20 H20B 109.5 . . ?
H20A C20 H20C 109.5 . . ?
H20B C20 H20C 109.5 . . ?
C11 C12 Yb1 73.8(3) . . ?
C11 C12 C17 126.4(6) . . ?
C13 C12 Yb1 74.5(4) . . ?
C13 C12 C11 107.8(6) . . ?
C13 C12 C17 124.5(6) . . ?
C17 C12 Yb1 127.8(4) . . ?
C1 C6 H6A 109.5 . . ?
C1 C6 H6B 109.5 . . ?
C1 C6 H6C 109.5 . . ?
H6A C6 H6B 109.5 . . ?
H6A C6 H6C 109.5 . . ?
H6B C6 H6C 109.5 . . ?
C11 C16 H16A 109.5 . . ?
C11 C16 H16B 109.5 . . ?
C11 C16 H16C 109.5 . . ?
H16A C16 H16B 109.5 . . ?
H16A C16 H16C 109.5 . . ?
H16B C16 H16C 109.5 . . ?
C13 C18 H18A 109.5 . . ?
C13 C18 H18B 109.5 . . ?
C13 C18 H18C 109.5 . . ?
H18A C18 H18B 109.5 . . ?
H18A C18 H18C 109.5 . . ?
H18B C18 H18C 109.5 . . ?
C31 C34 H34A 109.5(10) . 7_565 ?
C31 C34 H34A 109.5 . . ?
C31 C34 H34B 109.5(15) . 7_565 ?
C31 C34 H34B 109.5 . . ?
C31 C34 H34C 109(2) . 7_565 ?
C31 C34 H34C 109.5 . . ?
H34A C34 H34A 20.1 . 7_565 ?
H34A C34 H34B 91.3 . 7_565 ?
H34A C34 H34B 109.5 . . ?
H34A C34 H34B 109.5 7_565 7_565 ?
H34A C34 H34C 109.5 7_565 7_565 ?
H34A C34 H34C 109.5 . . ?
H34A C34 H34C 125.6 . 7_565 ?
H34B C34 H34A 91.3 . 7_565 ?
H34B C34 H34B 125.6 . 7_565 ?
H34B C34 H34C 20.1 . 7_565 ?
H34B C34 H34C 109.5 . . ?
H34B C34 H34C 109.5 7_565 7_565 ?
H34C C34 H34A 125.6 . 7_565 ?
H34C C34 H34B 20.1 . 7_565 ?
H34C C34 H34C 91.3 . 7_565 ?
C2 C7 H7A 109.5 . . ?
C2 C7 H7B 109.5 . . ?
C2 C7 H7C 109.5 . . ?
H7A C7 H7B 109.5 . . ?
H7A C7 H7C 109.5 . . ?
H7B C7 H7C 109.5 . . ?
C3 C8 H8A 109.5 . . ?
C3 C8 H8B 109.5 . . ?
C3 C8 H8C 109.5 . . ?
H8A C8 H8B 109.5 . . ?
H8A C8 H8C 109.5 . . ?
H8B C8 H8C 109.5 . . ?
C12 C17 H17A 109.5 . . ?
C12 C17 H17B 109.5 . . ?
C12 C17 H17C 109.5 . . ?
H17A C17 H17B 109.5 . . ?
H17A C17 H17C 109.5 . . ?
H17B C17 H17C 109.5 . . ?
C14 C19 H19A 109.5 . . ?
C14 C19 H19B 109.5 . . ?
C14 C19 H19C 109.5 . . ?
H19A C19 H19B 109.5 . . ?
H19A C19 H19C 109.5 . . ?
H19B C19 H19C 109.5 . . ?
C4 C9 H9A 109.5 . . ?
C4 C9 H9B 109.5 . . ?
C4 C9 H9C 109.5 . . ?
H9A C9 H9B 109.5 . . ?
H9A C9 H9C 109.5 . . ?
H9B C9 H9C 109.5 . . ?
C50 C49 H49 119.7 . . ?
C48 C49 H49 119.7 . . ?
C48 C49 C50 120.6(8) . . ?
C48 C47 H47 120.5 . . ?
C48 C47 H47 120.5 7_565 . ?
C48 C47 C48 119.0(10) 7_565 . ?
C49 C50 C49 118.8(10) 7_565 . ?
C49 C50 C51 120.6(5) . . ?
C49 C50 C51 120.6(5) 7_565 . ?
C49 C48 C47 120.5(9) . . ?
C49 C48 H48 119.8 . . ?
C47 C48 H48 119.8 . . ?
C50 C51 H51A 109.5 . . ?
C50 C51 H51A 109.5(18) . 7_565 ?
C50 C51 H51B 109.5 . . ?
C50 C51 H51B 109(3) . 7_565 ?
C50 C51 H51C 109(5) . 7_565 ?
C50 C51 H51C 109.5 . . ?
H51A C51 H51A 19.0 . 7_565 ?
H51A C51 H51B 92.3 . 7_565 ?
H51A C51 H51B 109.5 . . ?
H51A C51 H51B 109.5 7_565 7_565 ?
H51A C51 H51C 109.5 . . ?
H51A C51 H51C 109.5 7_565 7_565 ?
H51A C51 H51C 124.9 . 7_565 ?
H51B C51 H51A 92.3 . 7_565 ?
H51B C51 H51B 124.9 . 7_565 ?
H51B C51 H51C 109.5 7_565 7_565 ?
H51B C51 H51C 19.0 . 7_565 ?
H51B C51 H51C 109.5 . . ?
H51C C51 H51A 124.9 . 7_565 ?
H51C C51 H51B 19.0 . 7_565 ?
H51C C51 H51C 92.3 . 7_565 ?
C1B C1A Yb2 75.4(5) . . ?
C1B C1A C1E 107.8(9) . . ?
C1B C1A C1J 125.4(11) . . ?
C1E C1A Yb2 69.4(11) . . ?
C1E C1A C1J 126.6(11) . . ?
C1J C1A Yb2 124.0(10) . . ?
C1A C1B Yb2 74.0(5) . . ?
C1A C1B C1I 124.6(9) . . ?
C1C C1B Yb2 73.5(5) . . ?
C1C C1B C1A 108.5(8) . . ?
C1C C1B C1I 125.6(10) . . ?
C1I C1B Yb2 128.9(8) . . ?
C1B C1C Yb2 76.0(6) . . ?
C1B C1C C1D 108.2(7) . . ?
C1B C1C C1H 127.9(9) . . ?
C1D C1C Yb2 72.3(7) . . ?
C1D C1C C1H 123.7(9) . . ?
C1H C1C Yb2 121.4(7) . . ?
C1C C1D Yb2 76.3(7) . . ?
C1C C1D C1G 124.9(10) . . ?
C1E C1D Yb2 71.7(8) . . ?
C1E C1D C1C 107.4(8) . . ?
C1E C1D C1G 126.9(11) . . ?
C1G C1D Yb2 126.0(10) . . ?
C1A C1E Yb2 79.1(11) . . ?
C1A C1E C1D 107.8(9) . . ?
C1A C1E C1F 126.1(11) . . ?
C1D C1E Yb2 76.2(8) . . ?
C1D C1E C1F 124.2(11) . . ?
C1F C1E Yb2 123.5(11) . . ?
C1E C1F H1FA 109.5 . . ?
C1E C1F H1FB 109.5 . . ?
C1E C1F H1FC 109.5 . . ?
H1FA C1F H1FB 109.5 . . ?
H1FA C1F H1FC 109.5 . . ?
H1FB C1F H1FC 109.5 . . ?
C1D C1G H1GA 109.5 . . ?
C1D C1G H1GB 109.5 . . ?
C1D C1G H1GC 109.5 . . ?
H1GA C1G H1GB 109.5 . . ?
H1GA C1G H1GC 109.5 . . ?
H1GB C1G H1GC 109.5 . . ?
C1C C1H H1HA 109.5 . . ?
C1C C1H H1HB 109.5 . . ?
C1C C1H H1HC 109.5 . . ?
H1HA C1H H1HB 109.5 . . ?
H1HA C1H H1HC 109.5 . . ?
H1HB C1H H1HC 109.5 . . ?
C1B C1I H1IA 109.5 . . ?
C1B C1I H1IB 109.5 . . ?
C1B C1I H1IC 109.5 . . ?
H1IA C1I H1IB 109.5 . . ?
H1IA C1I H1IC 109.5 . . ?
H1IB C1I H1IC 109.5 . . ?
C1A C1J H1JA 109.5 . . ?
C1A C1J H1JB 109.5 . . ?
C1A C1J H1JC 109.5 . . ?
H1JA C1J H1JB 109.5 . . ?
H1JA C1J H1JC 109.5 . . ?
H1JB C1J H1JC 109.5 . . ?

loop_
_geom_bond_atom_site_label_1
_geom_bond_atom_site_label_2
_geom_bond_distance
_geom_bond_site_symmetry_2
_geom_bond_publ_flag
Yb2 N3 2.331(5) 7_565 ?
Yb2 N3 2.331(5) . ?
Yb2 C30 2.647(6) . ?
Yb2 C30 2.646(6) 7_565 ?
Yb2 C40 3.194(5) 7_565 ?
Yb2 C40 3.194(5) . ?
Yb2 C31 2.678(8) . ?
Yb2 C29 2.626(6) 7_565 ?
Yb2 C29 2.626(6) . ?
Yb2 C1A 2.666(15) . ?
Yb2 C1B 2.683(12) . ?
Yb2 C1C 2.651(9) . ?
Yb2 C1D 2.600(15) . ?
Yb2 C1E 2.542(16) . ?
Yb1 N1 2.323(4) . ?
Yb1 N2 2.365(5) . ?
Yb1 C3 2.662(6) . ?
Yb1 C11 2.632(6) . ?
Yb1 C1 2.609(6) . ?
Yb1 C5 2.645(6) . ?
Yb1 C4 2.677(6) . ?
Yb1 C13 2.643(6) . ?
Yb1 C15 2.648(6) . ?
Yb1 C14 2.628(6) . ?
Yb1 C2 2.619(6) . ?
Yb1 C12 2.645(6) . ?
N3 C41 1.388(7) . ?
N3 C40 1.357(7) . ?
N1 C39 1.357(7) . ?
N1 C42 1.392(7) . ?
N2 C37 1.392(7) . ?
N2 C38 1.363(7) . ?
C30 C31 1.415(7) . ?
C30 C29 1.414(8) . ?
C30 C33 1.514(8) . ?
C41 C46 1.406(8) . ?
C41 C42 1.415(8) . ?
C40 C40 1.446(11) 7_565 ?
C40 C39 1.417(7) . ?
C43 H43 0.9500 . ?
C43 C42 1.395(8) . ?
C43 C44 1.381(8) . ?
C39 C38 1.426(7) . ?
C46 H46 0.9500 . ?
C46 C45 1.379(9) . ?
C35 C35 1.362(14) 7_565 ?
C35 H35 0.9500 . ?
C35 C36 1.391(9) . ?
C31 C34 1.496(11) . ?
C3 C4 1.409(9) . ?
C3 C2 1.416(9) . ?
C3 C8 1.500(9) . ?
C32 H32A 0.9800 . ?
C32 H32B 0.9800 . ?
C32 H32C 0.9800 . ?
C32 C29 1.515(8) . ?
C29 C29 1.444(12) 7_565 ?
C36 H36 0.9500 . ?
C36 C37 1.411(8) . ?
C11 C15 1.412(9) . ?
C11 C12 1.426(9) . ?
C11 C16 1.510(9) . ?
C1 C5 1.432(8) . ?
C1 C2 1.423(9) . ?
C1 C6 1.500(9) . ?
C37 C37 1.402(12) 7_565 ?
C44 H44 0.9500 . ?
C44 C45 1.388(9) . ?
C38 C38 1.411(11) 7_565 ?
C5 C4 1.407(9) . ?
C5 C10 1.510(8) . ?
C33 H33A 0.9800 . ?
C33 H33B 0.9800 . ?
C33 H33C 0.9800 . ?
C45 H45 0.9500 . ?
C4 C9 1.525(9) . ?
C13 C14 1.407(9) . ?
C13 C12 1.407(10) . ?
C13 C18 1.513(9) . ?
C15 C14 1.415(9) . ?
C15 C20 1.515(8) . ?
C14 C19 1.502(9) . ?
C10 H10A 0.9800 . ?
C10 H10B 0.9800 . ?
C10 H10C 0.9800 . ?
C2 C7 1.516(9) . ?
C20 H20A 0.9800 . ?
C20 H20B 0.9800 . ?
C20 H20C 0.9800 . ?
C12 C17 1.507(9) . ?
C6 H6A 0.9800 . ?
C6 H6B 0.9800 . ?
C6 H6C 0.9800 . ?
C16 H16A 0.9800 . ?
C16 H16B 0.9800 . ?
C16 H16C 0.9800 . ?
C18 H18A 0.9800 . ?
C18 H18B 0.9800 . ?
C18 H18C 0.9800 . ?
C34 H34A 0.98(4) 7_565 ?
C34 H34A 0.9800 . ?
C34 H34B 0.9800 . ?
C34 H34B 0.98(7) 7_565 ?
C34 H34C 0.98(11) 7_565 ?
C34 H34C 0.9800 . ?
C7 H7A 0.9800 . ?
C7 H7B 0.9800 . ?
C7 H7C 0.9800 . ?
C8 H8A 0.9800 . ?
C8 H8B 0.9800 . ?
C8 H8C 0.9800 . ?
C17 H17A 0.9800 . ?
C17 H17B 0.9800 . ?
C17 H17C 0.9800 . ?
C19 H19A 0.9800 . ?
C19 H19B 0.9800 . ?
C19 H19C 0.9800 . ?
C9 H9A 0.9800 . ?
C9 H9B 0.9800 . ?
C9 H9C 0.9800 . ?
C49 H49 0.9500 . ?
C49 C50 1.384(9) . ?
C49 C48 1.366(11) . ?
C47 H47 0.9500 . ?
C47 C48 1.382(10) . ?
C47 C48 1.382(10) 7_565 ?
C50 C51 1.475(15) . ?
C48 H48 0.9500 . ?
C51 H51A 0.9800 . ?
C51 H51A 0.98(8) 7_565 ?
C51 H51B 0.98(14) 7_565 ?
C51 H51B 0.9800 . ?
C51 H51C 0.9800 . ?
C51 H51C 1.0(2) 7_565 ?
C1A C1B 1.409(10) . ?
C1A C1E 1.418(9) . ?
C1A C1J 1.504(10) . ?
C1B C1C 1.404(9) . ?
C1B C1I 1.511(10) . ?
C1C C1D 1.421(10) . ?
C1C C1H 1.509(10) . ?
C1D C1E 1.421(10) . ?
C1D C1G 1.511(10) . ?
C1E C1F 1.507(10) . ?
C1F H1FA 0.9800 . ?
C1F H1FB 0.9800 . ?
C1F H1FC 0.9800 . ?
C1G H1GA 0.9800 . ?
C1G H1GB 0.9800 . ?
C1G H1GC 0.9800 . ?
C1H H1HA 0.9800 . ?
C1H H1HB 0.9800 . ?
C1H H1HC 0.9800 . ?
C1I H1IA 0.9800 . ?
C1I H1IB 0.9800 . ?
C1I H1IC 0.9800 . ?
C1J H1JA 0.9800 . ?
C1J H1JB 0.9800 . ?
C1J H1JC 0.9800 . ?

loop_
_geom_torsion_atom_site_label_1
_geom_torsion_atom_site_label_2
_geom_torsion_atom_site_label_3
_geom_torsion_atom_site_label_4
_geom_torsion
_geom_torsion_site_symmetry_1
_geom_torsion_site_symmetry_2
_geom_torsion_site_symmetry_3
_geom_torsion_site_symmetry_4
_geom_torsion_publ_flag
Yb2 N3 C41 C46 -3.0(7) . . . . ?
Yb2 N3 C41 C42 175.9(4) . . . . ?
Yb2 N3 C40 C40 1.3(4) . . . 7_565 ?
Yb2 N3 C40 C39 -179.0(4) . . . . ?
Yb2 C30 C31 C30 65.8(5) . . . 7_565 ?
Yb2 C30 C31 C34 -127.9(8) . . . . ?
Yb2 C30 C29 C32 120.2(6) . . . . ?
Yb2 C30 C29 C29 -67.66(13) . . . 7_565 ?
Yb2 C40 C39 Yb1 0(2) . . . . ?
Yb2 C40 C39 N1 0.0(16) . . . . ?
Yb2 C40 C39 C38 -179.6(10) . . . . ?
Yb2 C1A C1B C1C 66.0(6) . . . . ?
Yb2 C1A C1B C1I -126.6(10) . . . . ?
Yb2 C1A C1E C1D -71.5(11) . . . . ?
Yb2 C1A C1E C1F 123.7(19) . . . . ?
Yb2 C1B C1C C1D 65.7(8) . . . . ?
Yb2 C1B C1C C1H -119.1(10) . . . . ?
Yb2 C1C C1D C1E 65.5(10) . . . . ?
Yb2 C1C C1D C1G -124.5(15) . . . . ?
Yb2 C1D C1E C1A 73.5(14) . . . . ?
Yb2 C1D C1E C1F -121.3(15) . . . . ?
Yb1 N1 C39 C40 180.0(4) . . . . ?
Yb1 N1 C39 C38 -0.4(6) . . . . ?
Yb1 N1 C42 C41 177.0(4) . . . . ?
Yb1 N1 C42 C43 -1.9(7) . . . . ?
Yb1 N2 C37 C36 -4.0(7) . . . . ?
Yb1 N2 C37 C37 176.78(17) . . . 7_565 ?
Yb1 N2 C38 C39 2.3(6) . . . . ?
Yb1 N2 C38 C38 -176.91(10) . . . 7_565 ?
Yb1 C39 C38 N2 -1.6(4) . . . . ?
Yb1 C39 C38 C38 177.68(18) . . . 7_565 ?
Yb1 C3 C4 C5 -66.1(4) . . . . ?
Yb1 C3 C4 C9 127.2(6) . . . . ?
Yb1 C3 C2 C1 67.4(4) . . . . ?
Yb1 C3 C2 C7 -122.1(6) . . . . ?
Yb1 C11 C15 C14 -66.2(4) . . . . ?
Yb1 C11 C15 C20 120.8(6) . . . . ?
Yb1 C11 C12 C13 67.3(5) . . . . ?
Yb1 C11 C12 C17 -125.4(6) . . . . ?
Yb1 C1 C5 C4 68.1(4) . . . . ?
Yb1 C1 C5 C10 -117.2(6) . . . . ?
Yb1 C1 C2 C3 -68.9(4) . . . . ?
Yb1 C1 C2 C7 121.0(7) . . . . ?
Yb1 C5 C4 C3 66.5(4) . . . . ?
Yb1 C5 C4 C9 -127.3(6) . . . . ?
Yb1 C13 C14 C15 68.7(4) . . . . ?
Yb1 C13 C14 C19 -122.0(6) . . . . ?
Yb1 C13 C12 C11 -66.9(4) . . . . ?
Yb1 C13 C12 C17 125.5(6) . . . . ?
Yb1 C15 C14 C13 -68.7(4) . . . . ?
Yb1 C15 C14 C19 122.2(6) . . . . ?
N3 C41 C46 C45 178.7(5) . . . . ?
N3 C41 C42 N1 3.7(8) . . . . ?
N3 C41 C42 C43 -177.4(5) . . . . ?
N3 C40 C39 Yb1 2.4(15) . . . . ?
N3 C40 C39 N1 2.3(8) . . . . ?
N3 C40 C39 C38 -177.3(5) . . . . ?
N1 C39 C38 N2 -1.3(7) . . . . ?
N1 C39 C38 C38 177.9(3) . . . 7_565 ?
C41 N3 C40 Yb2 178.6(6) . . . . ?
C41 N3 C40 C40 179.9(3) . . . 7_565 ?
C41 N3 C40 C39 -0.3(7) . . . . ?
C41 C46 C45 C44 -1.6(9) . . . . ?
C40 N3 C41 C46 178.5(5) . . . . ?
C40 N3 C41 C42 -2.6(8) . . . . ?
C40 C40 C39 Yb1 -177.9(10) 7_565 . . . ?
C40 C40 C39 N1 -178.0(4) 7_565 . . . ?
C40 C40 C39 C38 2.4(6) 7_565 . . . ?
C40 C39 C38 N2 178.3(5) . . . . ?
C40 C39 C38 C38 -2.4(6) . . . 7_565 ?
C43 C44 C45 C46 2.0(9) . . . . ?
C39 N1 C42 C41 -1.7(7) . . . . ?
C39 N1 C42 C43 179.5(5) . . . . ?
C46 C41 C42 N1 -177.4(5) . . . . ?
C46 C41 C42 C43 1.5(8) . . . . ?
C35 C35 C36 C37 -0.9(7) 7_565 . . . ?
C35 C36 C37 N2 -178.4(5) . . . . ?
C35 C36 C37 C37 0.9(7) . . . 7_565 ?
C31 C30 C29 Yb2 68.4(5) . . . . ?
C31 C30 C29 C32 -171.5(6) . . . . ?
C31 C30 C29 C29 0.7(5) . . . 7_565 ?
C42 N1 C39 Yb1 178.8(6) . . . . ?
C42 N1 C39 C40 -1.2(8) . . . . ?
C42 N1 C39 C38 178.4(5) . . . . ?
C42 C41 C46 C45 -0.2(8) . . . . ?
C42 C43 C44 C45 -0.6(9) . . . . ?
C29 C30 C31 Yb2 -66.9(4) . . . . ?
C29 C30 C31 C30 -1.2(9) . . . 7_565 ?
C29 C30 C31 C34 165.2(7) . . . . ?
C11 C15 C14 Yb1 66.3(4) . . . . ?
C11 C15 C14 C13 -2.3(7) . . . . ?
C11 C15 C14 C19 -171.4(6) . . . . ?
C1 C5 C4 Yb1 -66.0(4) . . . . ?
C1 C5 C4 C3 0.5(7) . . . . ?
C1 C5 C4 C9 166.7(6) . . . . ?
C37 N2 C38 C39 -178.8(5) . . . . ?
C37 N2 C38 C38 1.9(5) . . . 7_565 ?
C44 C43 C42 N1 177.8(5) . . . . ?
C44 C43 C42 C41 -1.1(8) . . . . ?
C38 N2 C37 C36 177.3(5) . . . . ?
C38 N2 C37 C37 -1.9(5) . . . 7_565 ?
C5 C1 C2 Yb1 69.4(4) . . . . ?
C5 C1 C2 C3 0.5(7) . . . . ?
C5 C1 C2 C7 -169.6(6) . . . . ?
C33 C30 C31 Yb2 125.6(6) . . . . ?
C33 C30 C31 C30 -168.6(4) . . . 7_565 ?
C33 C30 C31 C34 -2.3(11) . . . . ?
C33 C30 C29 Yb2 -124.4(6) . . . . ?
C33 C30 C29 C32 -4.2(10) . . . . ?
C33 C30 C29 C29 167.9(5) . . . 7_565 ?
C4 C3 C2 Yb1 -67.6(4) . . . . ?
C4 C3 C2 C1 -0.2(7) . . . . ?
C4 C3 C2 C7 170.3(6) . . . . ?
C15 C11 C12 Yb1 -68.6(4) . . . . ?
C15 C11 C12 C13 -1.3(7) . . . . ?
C15 C11 C12 C17 166.0(6) . . . . ?
C14 C13 C12 Yb1 66.7(5) . . . . ?
C14 C13 C12 C11 -0.1(7) . . . . ?
C14 C13 C12 C17 -167.8(6) . . . . ?
C10 C5 C4 Yb1 119.4(6) . . . . ?
C10 C5 C4 C3 -174.0(6) . . . . ?
C10 C5 C4 C9 -7.9(10) . . . . ?
C2 C3 C4 Yb1 65.9(4) . . . . ?
C2 C3 C4 C5 -0.2(7) . . . . ?
C2 C3 C4 C9 -166.9(6) . . . . ?
C2 C1 C5 Yb1 -68.7(4) . . . . ?
C2 C1 C5 C4 -0.7(7) . . . . ?
C2 C1 C5 C10 174.0(5) . . . . ?
C20 C15 C14 Yb1 -120.9(6) . . . . ?
C20 C15 C14 C13 170.4(6) . . . . ?
C20 C15 C14 C19 1.3(10) . . . . ?
C12 C11 C15 Yb1 68.4(4) . . . . ?
C12 C11 C15 C14 2.2(7) . . . . ?
C12 C11 C15 C20 -170.8(6) . . . . ?
C12 C13 C14 Yb1 -67.2(5) . . . . ?
C12 C13 C14 C15 1.5(7) . . . . ?
C12 C13 C14 C19 170.7(6) . . . . ?
C6 C1 C5 Yb1 119.6(6) . . . . ?
C6 C1 C5 C4 -172.3(5) . . . . ?
C6 C1 C5 C10 2.4(9) . . . . ?
C6 C1 C2 Yb1 -119.3(6) . . . . ?
C6 C1 C2 C3 171.8(6) . . . . ?
C6 C1 C2 C7 1.6(11) . . . . ?
C16 C11 C15 Yb1 -117.6(6) . . . . ?
C16 C11 C15 C14 176.2(6) . . . . ?
C16 C11 C15 C20 3.1(10) . . . . ?
C16 C11 C12 Yb1 117.6(6) . . . . ?
C16 C11 C12 C13 -175.1(6) . . . . ?
C16 C11 C12 C17 -7.7(10) . . . . ?
C18 C13 C14 Yb1 126.4(7) . . . . ?
C18 C13 C14 C15 -164.8(6) . . . . ?
C18 C13 C14 C19 4.4(10) . . . . ?
C18 C13 C12 Yb1 -126.6(6) . . . . ?
C18 C13 C12 C11 166.5(6) . . . . ?
C18 C13 C12 C17 -1.1(10) . . . . ?
C8 C3 C4 Yb1 -129.0(6) . . . . ?
C8 C3 C4 C5 164.9(6) . . . . ?
C8 C3 C4 C9 -1.9(10) . . . . ?
C8 C3 C2 Yb1 127.6(6) . . . . ?
C8 C3 C2 C1 -165.1(6) . . . . ?
C8 C3 C2 C7 5.5(10) . . . . ?
C50 C49 C48 C47 -0.6(13) . . . . ?
C48 C49 C50 C49 2.4(15) . . . 7_565 ?
C48 C49 C50 C51 -175.9(9) . . . . ?
C48 C47 C48 C49 -1.3(17) 7_565 . . . ?
C1A C1B C1C Yb2 -66.3(6) . . . . ?
C1A C1B C1C C1D -0.6(9) . . . . ?
C1A C1B C1C C1H 174.6(11) . . . . ?
C1B C1A C1E Yb2 66.2(9) . . . . ?
C1B C1A C1E C1D -5.3(18) . . . . ?
C1B C1A C1E C1F -170.1(13) . . . . ?
C1B C1C C1D Yb2 -68.2(6) . . . . ?
C1B C1C C1D C1E -2.6(13) . . . . ?
C1B C1C C1D C1G 167.3(15) . . . . ?
C1C C1D C1E Yb2 -68.6(10) . . . . ?
C1C C1D C1E C1A 4.9(18) . . . . ?
C1C C1D C1E C1F 170.1(15) . . . . ?
C1E C1A C1B Yb2 -62.3(13) . . . . ?
C1E C1A C1B C1C 3.7(13) . . . . ?
C1E C1A C1B C1I 171.1(17) . . . . ?
C1G C1D C1E Yb2 121.7(15) . . . . ?
C1G C1D C1E C1A -164.8(18) . . . . ?
C1G C1D C1E C1F 0(2) . . . . ?
C1H C1C C1D Yb2 116.4(10) . . . . ?
C1H C1C C1D C1E -178.1(11) . . . . ?
C1H C1C C1D C1G -8(2) . . . . ?
C1I C1B C1C Yb2 126.4(11) . . . . ?
C1I C1B C1C C1D -167.9(15) . . . . ?
C1I C1B C1C C1H 7.3(17) . . . . ?
C1J C1A C1B Yb2 121.6(13) . . . . ?
C1J C1A C1B C1C -172.5(14) . . . . ?
C1J C1A C1B C1I -5.1(16) . . . . ?
C1J C1A C1E Yb2 -117.7(17) . . . . ?
C1J C1A C1E C1D 170.8(14) . . . . ?
C1J C1A C1E C1F 6(3) . . . . ?
